data_2021840
loop_
_publ_author_name
'Yu, Yu'e'
'Chen, Yuqian'
'Mi, Xiuna'
'Wang, Suna'
'Lu, Jing'

_publ_section_title
;
 A novel (3,6)-connected Cd^II^ coordination polymer based on an
 ether-linked tricarboxylate ligand: synthesis, topology and luminescence
 sensing properties in aqueous solution
;
_journal_issue 12
_journal_name_full 'Acta Crystallographica Section C'
_journal_page_first
;
;
_journal_paper_doi 10.1107/S2053229619015560
_journal_volume 75
_journal_year 2019
_chemical_formula_iupac '[Cd3 (C16 H9 O7)2 (C10 H8 N2)2 (H2 O)2], 2C3 H7 N O, 5H2 O'
_chemical_formula_moiety 'C52 H38 Cd3 N4 O16, 2C3 H7 N O, 5H2 O'
_chemical_formula_sum 'C58 H62 Cd3 N6 O23'
_chemical_formula_weight 1548.35
_chemical_name_systematic
'Poly[[diaqiabis(\m-4,4'-bipyridine)bis{\m~3~-5-[(2-carboxyphenoxy)methyl]isophthalato}tricadmium(III)] dimethylformamide monosolvate 2.5-hydrate]'
_space_group_crystal_system monoclinic
_space_group_IT_number 13
_space_group_name_Hall '-P 2yc'
_space_group_name_H-M_alt 'P 1 2/c 1'
_atom_sites_solution_hydrogens mixed
_audit_creation_method SHELXL-2018/3
_cell_angle_alpha 90
_cell_angle_beta 124.020(5)
_cell_angle_gamma 90
_cell_formula_units_Z 2
_cell_length_a 16.2511(14)
_cell_length_b 11.6120(11)
_cell_length_c 20.2609(18)
_cell_measurement_reflns_used 2165
_cell_measurement_temperature 298(2)
_cell_measurement_theta_max 22.024
_cell_measurement_theta_min 2.316
_cell_volume 3169.0(5)
_computing_cell_refinement
;
SMART (Bruker, 2008)
;
_computing_data_collection
;
SMART (Bruker, 2008)
;
_computing_data_reduction
;
SAINT (Bruker, 2008)
;
_computing_molecular_graphics
;
SHELXTL (Bruker, 2008)
;
_computing_publication_material
;
SHELXL2018 (Sheldrick, 2015b)
;
_computing_structure_refinement
;
SHELXL2018 (Sheldrick, 2015b)
;
_computing_structure_solution
;
SHELXT (Sheldrick, 2015a)
;
_diffrn_ambient_temperature 298(2)
_diffrn_measured_fraction_theta_full 0.992
_diffrn_measured_fraction_theta_max 0.992
_diffrn_measurement_device_type 'Bruker SMART-1000 CCD area detector'
_diffrn_measurement_method 'phi and omega scans'
_diffrn_radiation_type MoK\a
_diffrn_radiation_wavelength 0.71073
_diffrn_reflns_av_R_equivalents 0.1097
_diffrn_reflns_av_unetI/netI 0.1055
_diffrn_reflns_limit_h_max 19
_diffrn_reflns_limit_h_min -15
_diffrn_reflns_limit_k_max 13
_diffrn_reflns_limit_k_min -13
_diffrn_reflns_limit_l_max 23
_diffrn_reflns_limit_l_min -24
_diffrn_reflns_number 14901
_diffrn_reflns_theta_full 25.018
_diffrn_reflns_theta_max 25.018
_diffrn_reflns_theta_min 2.426
_exptl_absorpt_coefficient_mu 1.080
_exptl_absorpt_correction_T_max 1
_exptl_absorpt_correction_T_min 0.95
_exptl_absorpt_correction_type multi-scan
_exptl_absorpt_process_details
;
(SADABS; Bruker, 2008)
;
_exptl_crystal_colour colour
_exptl_crystal_density_diffrn 1.623
_exptl_crystal_description crystal
_exptl_crystal_F_000 1300
_exptl_crystal_size_max 0.210
_exptl_crystal_size_mid 0.200
_exptl_crystal_size_min 0.060
_refine_diff_density_max 1.929
_refine_diff_density_min -1.557
_refine_ls_extinction_method none
_refine_ls_goodness_of_fit_ref 1.017
_refine_ls_hydrogen_treatment constr
_refine_ls_matrix_type full
_refine_ls_number_parameters 339
_refine_ls_number_reflns 5552
_refine_ls_number_restraints 918
_refine_ls_restrained_S_all 0.963
_refine_ls_R_factor_all 0.1074
_refine_ls_R_factor_gt 0.0694
_refine_ls_shift/su_max 0.001
_refine_ls_shift/su_mean 0.000
_refine_ls_structure_factor_coef Fsqd
_refine_ls_weighting_details 'w=1/[\s^2^(Fo^2^)+(0.0720P)^2^] where P=(Fo^2^+2Fc^2^)/3'
_refine_ls_weighting_scheme calc
_refine_ls_wR_factor_gt 0.1652
_refine_ls_wR_factor_ref 0.1791
_reflns_number_gt 3051
_reflns_number_total 5552
_reflns_threshold_expression 'I > 2\s(I)'
_cod_data_source_file yf3195sup1.cif
_cod_data_source_block I
_cod_original_sg_symbol_H-M 'P 2/c'
_cod_database_code 2021840
_shelx_space_group_comment
;
The symmetry employed for this shelxl refinement is uniquely defined
by the following loop, which should always be used as a source of
symmetry information in preference to the above space-group names.
They are only intended as comments.
;
_shelx_estimated_absorpt_t_min 0.808
_shelx_estimated_absorpt_t_max 0.939

loop_
_space_group_symop_operation_xyz
'x, y, z'
'-x, y, -z+1/2'
'-x, -y, -z'
'x, -y, z-1/2'

loop_
_atom_site_type_symbol
_atom_site_label
_atom_site_fract_x
_atom_site_fract_y
_atom_site_fract_z
_atom_site_U_iso_or_equiv
_atom_site_adp_type
_atom_site_calc_flag
_atom_site_occupancy
Cd Cd1 0.59630(4) 1.00061(5) 0.61645(3) 0.0334(2) Uani d 1
Cd Cd2 1.000000 1.14470(12) 0.250000 0.0813(4) Uani d 1
N N1 0.5884(5) 0.8038(6) 0.6066(4) 0.0435(16) Uani d 1
N N2 0.5926(5) 0.1988(5) 0.6124(4) 0.0414(16) Uani d 1
O O1 0.7101(4) 1.0104(4) 0.5846(3) 0.0437(13) Uani d 1
O O2 0.5731(4) 0.9937(4) 0.4684(3) 0.0468(14) Uani d 1
O O3 0.5966(4) 1.0016(5) 0.2299(3) 0.0476(14) Uani d 1
O O4 0.7405(4) 1.0192(5) 0.2505(3) 0.0614(17) Uani d 1
O O5 1.0120(4) 1.1630(6) 0.4980(3) 0.0621(16) Uani d 1
O O6 1.0125(5) 1.1411(7) 0.3683(3) 0.0760(18) Uani d 1
O O7 1.1116(5) 1.2511(7) 0.3598(4) 0.088(2) Uani d 1
O O8 0.8856(5) 1.0086(6) 0.2240(4) 0.089(3) Uani d 1
H H8C 0.855332 1.014912 0.247091 0.107 Uiso d 1
H H8D 0.841982 1.002034 0.174331 0.107 Uiso d 1
C C1 0.6644(6) 1.0097(7) 0.5117(4) 0.0384(17) Uani d 1
C C2 0.7201(6) 1.0322(7) 0.4749(5) 0.0443(19) Uani d 1
C C3 0.6772(6) 1.0175(7) 0.3961(4) 0.0427(18) Uani d 1
H H3 0.611264 0.994268 0.363550 0.051 Uiso calc 1
C C4 0.7328(6) 1.0374(8) 0.3632(4) 0.0425(18) Uani d 1
C C5 0.8303(6) 1.0762(7) 0.4125(4) 0.0487(19) Uani d 1
H H5 0.867025 1.091062 0.391065 0.058 Uiso calc 1
C C6 0.8722(6) 1.0925(7) 0.4914(5) 0.0487(19) Uani d 1
C C7 0.8168(6) 1.0718(8) 0.5223(5) 0.0454(18) Uani d 1
H H7 0.844916 1.084789 0.576135 0.054 Uiso calc 1
C C8 0.6865(7) 1.0164(8) 0.2753(5) 0.051(2) Uani d 1
C C9 0.9758(6) 1.1379(9) 0.5452(5) 0.056(2) Uani d 1
H H9A 0.975664 1.206881 0.572098 0.067 Uiso calc 1
H H9B 1.017635 1.080784 0.585108 0.067 Uiso calc 1
C C10 1.1036(7) 1.2133(9) 0.5356(5) 0.060(2) Uani d 1
C C11 1.1371(6) 1.2377(9) 0.4861(5) 0.059(2) Uani d 1
C C12 1.2288(7) 1.2890(9) 0.5215(5) 0.070(2) Uani d 1
H H12A 1.253706 1.307050 0.491122 0.084 Uiso calc 1
C C13 1.2853(7) 1.3144(9) 0.6037(6) 0.076(3) Uani d 1
H H13 1.346668 1.350206 0.627011 0.091 Uiso calc 1
C C14 1.2509(7) 1.2871(9) 0.6484(6) 0.070(3) Uani d 1
H H14 1.289555 1.302900 0.702684 0.084 Uiso calc 1
C C15 1.1609(7) 1.2369(9) 0.6159(5) 0.062(2) Uani d 1
H H15 1.137972 1.218596 0.647592 0.075 Uiso calc 1
C C16 1.0826(7) 1.2094(10) 0.4008(5) 0.065(2) Uani d 1
C C17 0.5128(6) 0.7433(7) 0.5962(5) 0.053(2) Uani d 1
H H17 0.458059 0.782731 0.588162 0.064 Uiso calc 1
C C18 0.5114(7) 0.6263(8) 0.5967(6) 0.061(2) Uani d 1
H H18 0.455613 0.587870 0.587315 0.074 Uiso calc 1
C C19 0.5914(6) 0.5646(8) 0.6107(5) 0.0463(18) Uani d 1
C C20 0.6686(7) 0.6282(8) 0.6204(6) 0.060(2) Uani d 1
H H20 0.723613 0.591133 0.627329 0.073 Uiso calc 1
C C21 0.6650(7) 0.7436(8) 0.6200(5) 0.058(2) Uani d 1
H H21 0.720267 0.783839 0.629768 0.070 Uiso calc 1
C C22 0.5127(7) 0.3771(8) 0.5961(6) 0.066(2) Uani d 1
H H22 0.455163 0.415358 0.582984 0.079 Uiso calc 1
C C23 0.5155(7) 0.2582(8) 0.5987(6) 0.065(2) Uani d 1
H H23 0.460763 0.218543 0.590452 0.078 Uiso calc 1
C C24 0.6696(7) 0.2598(8) 0.6289(6) 0.067(3) Uani d 1
H H24 0.726873 0.220357 0.642443 0.081 Uiso calc 1
C C25 0.6717(7) 0.3756(8) 0.6276(6) 0.068(2) Uani d 1
H H25 0.728053 0.412770 0.637139 0.082 Uiso calc 1
C C26 0.5932(6) 0.4386(7) 0.6126(5) 0.0431(18) Uani d 1

loop_
_atom_site_aniso_label
_atom_site_aniso_U_11
_atom_site_aniso_U_22
_atom_site_aniso_U_33
_atom_site_aniso_U_12
_atom_site_aniso_U_13
_atom_site_aniso_U_23
Cd1 0.0399(4) 0.0382(3) 0.0341(3) -0.0011(3) 0.0281(3) 0.0009(3)
Cd2 0.0691(8) 0.1322(11) 0.0598(6) 0.000 0.0467(6) 0.000
N1 0.050(4) 0.040(4) 0.053(3) -0.001(3) 0.037(3) 0.000(3)
N2 0.052(4) 0.032(3) 0.058(4) -0.004(3) 0.042(3) -0.001(3)
O1 0.043(3) 0.065(3) 0.035(2) -0.002(2) 0.029(2) 0.001(3)
O2 0.027(3) 0.069(4) 0.056(3) 0.000(3) 0.030(2) 0.005(3)
O3 0.038(3) 0.085(4) 0.028(2) -0.009(3) 0.023(2) -0.010(3)
O4 0.049(3) 0.115(5) 0.045(3) -0.005(3) 0.041(3) -0.007(3)
O5 0.049(3) 0.100(4) 0.050(3) -0.025(3) 0.036(3) -0.007(3)
O6 0.068(4) 0.125(5) 0.048(3) -0.035(4) 0.041(3) -0.015(3)
O7 0.089(4) 0.133(5) 0.063(4) -0.029(4) 0.055(3) -0.011(4)
O8 0.059(4) 0.162(8) 0.065(4) -0.001(4) 0.047(4) 0.000(4)
C1 0.047(4) 0.049(4) 0.037(3) 0.002(3) 0.034(3) 0.003(3)
C2 0.043(4) 0.060(4) 0.043(3) -0.002(3) 0.032(3) 0.001(3)
C3 0.038(4) 0.073(5) 0.033(3) -0.005(3) 0.029(3) -0.001(3)
C4 0.041(4) 0.070(4) 0.033(3) -0.002(3) 0.031(3) -0.004(3)
C5 0.048(4) 0.072(5) 0.043(4) -0.011(3) 0.035(3) -0.005(4)
C6 0.045(4) 0.070(5) 0.039(4) -0.009(3) 0.028(3) -0.003(4)
C7 0.042(4) 0.072(5) 0.035(3) -0.009(3) 0.030(3) -0.003(3)
C8 0.047(4) 0.083(5) 0.033(4) -0.003(4) 0.029(3) 0.000(4)
C9 0.053(4) 0.086(5) 0.038(4) -0.011(4) 0.030(3) 0.005(4)
C10 0.049(4) 0.087(5) 0.055(4) -0.011(4) 0.036(3) -0.008(4)
C11 0.051(4) 0.091(5) 0.052(4) -0.019(4) 0.040(3) -0.010(4)
C12 0.060(5) 0.101(5) 0.066(4) -0.019(4) 0.045(4) -0.009(4)
C13 0.054(5) 0.109(6) 0.071(5) -0.027(5) 0.039(4) -0.013(5)
C14 0.054(5) 0.099(6) 0.059(5) -0.023(4) 0.033(4) -0.014(5)
C15 0.058(5) 0.091(6) 0.052(4) -0.017(4) 0.039(4) -0.006(4)
C16 0.056(5) 0.105(6) 0.056(4) -0.009(4) 0.045(4) -0.003(4)
C17 0.055(5) 0.039(4) 0.080(5) -0.004(4) 0.046(4) 0.002(4)
C18 0.059(5) 0.045(4) 0.095(5) -0.002(4) 0.052(4) 0.002(4)
C19 0.059(4) 0.041(4) 0.064(4) 0.000(4) 0.050(3) -0.001(4)
C20 0.058(5) 0.045(5) 0.093(5) 0.001(4) 0.051(4) 0.004(4)
C21 0.053(4) 0.049(5) 0.078(5) -0.004(4) 0.040(4) 0.004(4)
C22 0.063(5) 0.049(5) 0.104(5) 0.005(4) 0.057(4) -0.001(4)
C23 0.066(5) 0.047(5) 0.104(6) -0.002(4) 0.061(4) 0.000(5)
C24 0.057(5) 0.042(5) 0.104(6) 0.001(4) 0.046(4) 0.005(5)
C25 0.062(5) 0.042(5) 0.104(5) -0.004(4) 0.049(4) 0.000(4)
C26 0.056(4) 0.033(4) 0.065(4) -0.005(4) 0.048(3) -0.003(4)

loop_
_atom_type_symbol
_atom_type_description
_atom_type_scat_dispersion_real
_atom_type_scat_dispersion_imag
_atom_type_scat_source
C C 0.0033 0.0016 'International Tables Vol C Tables 4.2.6.8 and 6.1.1.4'
H H 0.0000 0.0000 'International Tables Vol C Tables 4.2.6.8 and 6.1.1.4'
N N 0.0061 0.0033 'International Tables Vol C Tables 4.2.6.8 and 6.1.1.4'
O O 0.0106 0.0060 'International Tables Vol C Tables 4.2.6.8 and 6.1.1.4'
Cd Cd -0.8075 1.2024 'International Tables Vol C Tables 4.2.6.8 and 6.1.1.4'

loop_
_geom_angle_atom_site_label_1
_geom_angle_atom_site_label_2
_geom_angle_atom_site_label_3
_geom_angle_site_symmetry_1
_geom_angle_site_symmetry_3
_geom_angle
O1 Cd1 O2 . 3_676 127.68(19)
O1 Cd1 N1 . . 92.3(2)
O2 Cd1 N1 3_676 . 88.7(2)
O1 Cd1 O3 . 4_576 137.51(18)
O2 Cd1 O3 3_676 4_576 94.6(2)
N1 Cd1 O3 . 4_576 92.5(2)
O1 Cd1 N2 . 1_565 87.1(2)
O2 Cd1 N2 3_676 1_565 87.0(2)
N1 Cd1 N2 . 1_565 174.1(2)
O3 Cd1 N2 4_576 1_565 91.9(2)
O1 Cd1 O4 . 4_576 83.86(18)
O2 Cd1 O4 3_676 4_576 148.4(2)
N1 Cd1 O4 . 4_576 88.6(2)
O3 Cd1 O4 4_576 4_576 54.10(18)
N2 Cd1 O4 1_565 4_576 97.2(2)
O1 Cd1 C8 . 4_576 110.9(2)
O2 Cd1 C8 3_676 4_576 121.4(2)
N1 Cd1 C8 . 4_576 89.8(3)
O3 Cd1 C8 4_576 4_576 27.0(2)
N2 Cd1 C8 1_565 4_576 95.9(2)
O4 Cd1 C8 4_576 4_576 27.1(2)
O8 Cd2 O8 . 2_755 91.6(4)
O8 Cd2 O6 . . 79.1(2)
O8 Cd2 O6 2_755 . 99.4(3)
O8 Cd2 O6 . 2_755 99.4(3)
O8 Cd2 O6 2_755 2_755 79.1(2)
O6 Cd2 O6 . 2_755 177.9(4)
O8 Cd2 O7 . 2_755 92.8(3)
O8 Cd2 O7 2_755 2_755 134.6(2)
O6 Cd2 O7 . 2_755 125.8(3)
O6 Cd2 O7 2_755 2_755 55.6(2)
O8 Cd2 O7 . . 134.6(2)
O8 Cd2 O7 2_755 . 92.8(3)
O6 Cd2 O7 . . 55.6(2)
O6 Cd2 O7 2_755 . 125.8(3)
O7 Cd2 O7 2_755 . 114.7(4)
O8 Cd2 C16 . 2_755 96.2(3)
O8 Cd2 C16 2_755 2_755 106.5(3)
O6 Cd2 C16 . 2_755 153.8(3)
O6 Cd2 C16 2_755 2_755 27.5(2)
O7 Cd2 C16 2_755 2_755 28.1(2)
O7 Cd2 C16 . 2_755 125.3(3)
C21 N1 C17 . . 115.9(8)
C21 N1 Cd1 . . 120.7(6)
C17 N1 Cd1 . . 123.0(6)
C24 N2 C23 . . 115.6(8)
C24 N2 Cd1 . 1_545 122.0(6)
C23 N2 Cd1 . 1_545 122.2(6)
C1 O1 Cd1 . . 107.5(5)
C1 O2 Cd1 . 3_676 169.5(5)
C8 O3 Cd1 . 4_575 94.9(5)
C8 O4 Cd1 . 4_575 89.5(5)
C10 O5 C9 . . 116.7(6)
C16 O6 Cd2 . . 93.6(5)
C16 O7 Cd2 . . 92.8(6)
Cd2 O8 H8C . . 117.6
Cd2 O8 H8D . . 111.7
H8C O8 H8D . . 107.7
O1 C1 O2 . . 122.0(7)
O1 C1 C2 . . 118.4(7)
O2 C1 C2 . . 119.6(7)
C3 C2 C7 . . 119.8(8)
C3 C2 C1 . . 121.1(7)
C7 C2 C1 . . 119.1(7)
C2 C3 C4 . . 119.7(8)
C2 C3 H3 . . 120.2
C4 C3 H3 . . 120.2
C5 C4 C3 . . 119.1(7)
C5 C4 C8 . . 120.8(7)
C3 C4 C8 . . 120.1(7)
C6 C5 C4 . . 120.7(8)
C6 C5 H5 . . 119.6
C4 C5 H5 . . 119.6
C5 C6 C7 . . 119.2(8)
C5 C6 C9 . . 121.7(8)
C7 C6 C9 . . 119.0(7)
C6 C7 C2 . . 121.4(7)
C6 C7 H7 . . 119.3
C2 C7 H7 . . 119.3
O3 C8 O4 . . 121.3(7)
O3 C8 C4 . . 120.1(7)
O4 C8 C4 . . 118.5(8)
O3 C8 Cd1 . 4_575 58.1(4)
O4 C8 Cd1 . 4_575 63.3(4)
C4 C8 Cd1 . 4_575 174.4(6)
O5 C9 C6 . . 107.8(6)
O5 C9 H9A . . 110.1
C6 C9 H9A . . 110.1
O5 C9 H9B . . 110.1
C6 C9 H9B . . 110.1
H9A C9 H9B . . 108.5
O5 C10 C15 . . 123.3(8)
O5 C10 C11 . . 115.0(7)
C15 C10 C11 . . 121.6(9)
C12 C11 C10 . . 116.9(8)
C12 C11 C16 . . 118.3(8)
C10 C11 C16 . . 124.8(8)
C11 C12 C13 . . 120.3(9)
C11 C12 H12A . . 119.8
C13 C12 H12A . . 119.8
C14 C13 C12 . . 120.4(9)
C14 C13 H13 . . 119.8
C12 C13 H13 . . 119.8
C13 C14 C15 . . 121.2(9)
C13 C14 H14 . . 119.4
C15 C14 H14 . . 119.4
C14 C15 C10 . . 119.6(9)
C14 C15 H15 . . 120.2
C10 C15 H15 . . 120.2
O6 C16 O7 . . 118.0(9)
O6 C16 C11 . . 122.7(8)
O7 C16 C11 . . 119.2(9)
N1 C17 C18 . . 123.1(8)
N1 C17 H17 . . 118.5
C18 C17 H17 . . 118.5
C17 C18 C19 . . 120.6(9)
C17 C18 H18 . . 119.7
C19 C18 H18 . . 119.7
C18 C19 C20 . . 115.7(9)
C18 C19 C26 . . 122.2(8)
C20 C19 C26 . . 122.0(8)
C21 C20 C19 . . 120.3(9)
C21 C20 H20 . . 119.9
C19 C20 H20 . . 119.9
N1 C21 C20 . . 124.3(9)
N1 C21 H21 . . 117.8
C20 C21 H21 . . 117.8
C26 C22 C23 . . 120.7(9)
C26 C22 H22 . . 119.7
C23 C22 H22 . . 119.7
N2 C23 C22 . . 122.6(9)
N2 C23 H23 . . 118.7
C22 C23 H23 . . 118.7
N2 C24 C25 . . 124.5(9)
N2 C24 H24 . . 117.7
C25 C24 H24 . . 117.7
C24 C25 C26 . . 121.1(9)
C24 C25 H25 . . 119.5
C26 C25 H25 . . 119.5
C25 C26 C22 . . 115.4(9)
C25 C26 C19 . . 123.5(8)
C22 C26 C19 . . 121.1(8)

loop_
_geom_bond_atom_site_label_1
_geom_bond_atom_site_label_2
_geom_bond_site_symmetry_2
_geom_bond_distance
Cd1 O1 . 2.277(5)
Cd1 O2 3_676 2.289(5)
Cd1 N1 . 2.291(7)
Cd1 O3 4_576 2.297(5)
Cd1 N2 1_565 2.303(6)
Cd1 O4 4_576 2.408(6)
Cd1 C8 4_576 2.695(8)
Cd2 O8 . 2.267(7)
Cd2 O8 2_755 2.267(7)
Cd2 O6 . 2.289(6)
Cd2 O6 2_755 2.289(6)
Cd2 O7 2_755 2.291(6)
Cd2 O7 . 2.291(7)
Cd2 C16 2_755 2.667(9)
N1 C21 . 1.317(10)
N1 C17 . 1.326(10)
N2 C24 . 1.307(10)
N2 C23 . 1.317(10)
O1 C1 . 1.226(9)
O2 C1 . 1.245(9)
O3 C8 . 1.228(10)
O4 C8 . 1.229(10)
O5 C10 . 1.367(9)
O5 C9 . 1.404(9)
O6 C16 . 1.233(10)
O7 C16 . 1.259(10)
O8 H8C . 0.8500
O8 H8D . 0.8500
C1 C2 . 1.483(10)
C2 C3 . 1.350(11)
C2 C7 . 1.384(10)
C3 C4 . 1.409(10)
C3 H3 . 0.9300
C4 C5 . 1.393(10)
C4 C8 . 1.516(11)
C5 C6 . 1.355(10)
C5 H5 . 0.9300
C6 C7 . 1.375(10)
C6 C9 . 1.499(10)
C7 H7 . 0.9300
C9 H9A . 0.9700
C9 H9B . 0.9700
C10 C15 . 1.376(11)
C10 C11 . 1.413(11)
C11 C12 . 1.376(11)
C11 C16 . 1.472(12)
C12 C13 . 1.412(12)
C12 H12A . 0.9300
C13 C14 . 1.341(12)
C13 H13 . 0.9300
C14 C15 . 1.355(11)
C14 H14 . 0.9300
C15 H15 . 0.9300
C17 C18 . 1.359(11)
C17 H17 . 0.9300
C18 C19 . 1.367(11)
C18 H18 . 0.9300
C19 C20 . 1.372(11)
C19 C26 . 1.463(11)
C20 C21 . 1.342(12)
C20 H20 . 0.9300
C21 H21 . 0.9300
C22 C26 . 1.358(11)
C22 C23 . 1.381(12)
C22 H22 . 0.9300
C23 H23 . 0.9300
C24 C25 . 1.346(12)
C24 H24 . 0.9300
C25 C26 . 1.349(11)
C25 H25 . 0.9300

_cod_database_fobs_code 2021840
